data_4104331
loop_
_publ_author_name
'Shengqian Ma'
'Daofeng Sun'
'Daqiang Yuan'
'Xi-Sen Wang'
'Hong-Cai Zhou'

_publ_section_title
;
 Preparation and Gas Adsorption Studies of Three Mesh-Adjustable Molecular
 Sieves with a Common Structure
;
_journal_name_full 'Journal of the American Chemical Society'
_journal_page_first 6445
_journal_page_last 6451
_journal_paper_doi 10.1021/ja808896f
_journal_volume 131
_journal_year 2009
_chemical_formula_moiety 'Cu (C12 H16 O4) (H2O)'
_chemical_formula_sum 'C18 H18 Cu O5'
_chemical_formula_weight 377.86
_chemical_name_common MAMS-4
_chemical_name_systematic
;
 ?
;
_space_group_IT_number 165
_symmetry_cell_setting trigonal
_symmetry_space_group_name_Hall '-P 3 2"c'
_symmetry_space_group_name_H-M 'P -3 c 1'
_atom_sites_solution_hydrogens geom
_atom_sites_solution_primary direct
_atom_sites_solution_secondary difmap
_audit_creation_method SHELXL-97
_cell_angle_alpha 90.00
_cell_angle_beta 90.00
_cell_angle_gamma 120.00
_cell_formula_units_Z 12
_cell_length_a 18.4472(4)
_cell_length_b 18.4472(4)
_cell_length_c 22.5760(12)
_cell_measurement_temperature 213(2)
_cell_volume 6653.3(4)
_computing_cell_refinement 'Bruker SMART'
_computing_data_collection 'Bruker SMART'
_computing_data_reduction 'Bruker SMART'
_computing_molecular_graphics 'Bruker SHELXTL'
_computing_publication_material 'Bruker SHELXTL'
_computing_structure_refinement 'SHELXL-97 (Sheldrick, 1997)'
_computing_structure_solution 'SHELXS-97 (Sheldrick, 1990)'
_diffrn_ambient_temperature 213(2)
_diffrn_measured_fraction_theta_full 1.000
_diffrn_measured_fraction_theta_max 1.000
_diffrn_radiation_monochromator graphite
_diffrn_radiation_source 'fine-focus sealed tube'
_diffrn_radiation_type MoK\a
_diffrn_radiation_wavelength 0.71073
_diffrn_reflns_av_R_equivalents 0.1469
_diffrn_reflns_av_sigmaI/netI 0.0717
_diffrn_reflns_limit_h_max 18
_diffrn_reflns_limit_h_min -18
_diffrn_reflns_limit_k_max 17
_diffrn_reflns_limit_k_min -18
_diffrn_reflns_limit_l_max 11
_diffrn_reflns_limit_l_min -22
_diffrn_reflns_number 22294
_diffrn_reflns_theta_full 20.87
_diffrn_reflns_theta_max 20.87
_diffrn_reflns_theta_min 1.27
_diffrn_standards_decay_% none
_exptl_absorpt_coefficient_mu 1.003
_exptl_absorpt_correction_type none
_exptl_crystal_colour turquoise
_exptl_crystal_density_diffrn 1.132
_exptl_crystal_density_method 'not measured'
_exptl_crystal_description block
_exptl_crystal_F_000 2340
_exptl_crystal_size_max 0.18
_exptl_crystal_size_mid 0.16
_exptl_crystal_size_min 0.15
_refine_diff_density_max 0.702
_refine_diff_density_min -0.620
_refine_diff_density_rms 0.154
_refine_ls_extinction_method none
_refine_ls_goodness_of_fit_ref 1.093
_refine_ls_hydrogen_treatment mixed
_refine_ls_matrix_type full
_refine_ls_number_parameters 217
_refine_ls_number_reflns 2353
_refine_ls_number_restraints 0
_refine_ls_restrained_S_all 1.093
_refine_ls_R_factor_all 0.0936
_refine_ls_R_factor_gt 0.0731
_refine_ls_shift/su_max 0.000
_refine_ls_shift/su_mean 0.000
_refine_ls_structure_factor_coef Fsqd
_refine_ls_weighting_details 'calc w=1/[\s^2^(Fo^2^)+(0.1328P)^2^+16.6492P] where P=(Fo^2^+2Fc^2^)/3'
_refine_ls_weighting_scheme calc
_refine_ls_wR_factor_gt 0.2152
_refine_ls_wR_factor_ref 0.2268
_reflns_number_gt 1766
_reflns_number_total 2353
_reflns_threshold_expression >2sigma(I)
_cod_data_source_file ja808896f_si_004.cif
_cod_data_source_block xamd676
_cod_database_code 4104331

loop_
_symmetry_equiv_pos_as_xyz
'x, y, z'
'-y, x-y, z'
'-x+y, -x, z'
'y, x, -z+1/2'
'x-y, -y, -z+1/2'
'-x, -x+y, -z+1/2'
'-x, -y, -z'
'y, -x+y, -z'
'x-y, x, -z'
'-y, -x, z-1/2'
'-x+y, y, z-1/2'
'x, x-y, z-1/2'

loop_
_atom_site_label
_atom_site_type_symbol
_atom_site_fract_x
_atom_site_fract_y
_atom_site_fract_z
_atom_site_U_iso_or_equiv
_atom_site_adp_type
_atom_site_occupancy
_atom_site_symmetry_multiplicity
_atom_site_calc_flag
_atom_site_refinement_flags
Cu1 Cu 0.50921(6) 0.04819(6) 0.29769(4) 0.0384(5) Uani 1 1 d .
O1 O 0.4711(4) 0.1138(3) 0.2550(3) 0.0501(16) Uani 1 1 d .
C1 C 0.3832(5) 0.1393(6) 0.1190(4) 0.050(2) Uani 1 1 d .
H1 H 0.3653 0.0872 0.1019 0.060 Uiso 1 1 calc R
C13 C 0.4384(5) 0.0941(6) 0.2052(4) 0.041(2) Uani 1 1 d .
C7 C 0.3336(6) 0.1767(5) 0.0291(4) 0.050(2) Uani 1 1 d .
C6 C 0.3709(6) 0.1969(5) 0.0888(4) 0.050(2) Uani 1 1 d .
C5 C 0.3968(5) 0.2733(6) 0.1163(4) 0.055(3) Uani 1 1 d .
H5 H 0.3896 0.3138 0.0970 0.066 Uiso 1 1 calc R
C2 C 0.4223(5) 0.1565(5) 0.1757(4) 0.045(2) Uani 1 1 d .
C3 C 0.4463(5) 0.2331(5) 0.2014(4) 0.047(2) Uani 1 1 d .
H3 H 0.4712 0.2451 0.2386 0.056 Uiso 1 1 calc R
C4 C 0.4342(5) 0.2909(5) 0.1734(4) 0.045(2) Uani 1 1 d .
C8 C 0.2693(6) 0.1005(6) 0.0135(5) 0.066(3) Uani 1 1 d .
H8 H 0.2449 0.0597 0.0427 0.079 Uiso 1 1 calc R
C10 C 0.2717(6) 0.1402(6) -0.0878(4) 0.061(3) Uani 1 1 d .
C12 C 0.3641(7) 0.2364(6) -0.0162(5) 0.072(3) Uani 1 1 d .
H12 H 0.4068 0.2904 -0.0078 0.086 Uiso 1 1 calc R
C9 C 0.2385(7) 0.0804(7) -0.0426(5) 0.078(3) Uani 1 1 d .
H9 H 0.1952 0.0266 -0.0509 0.094 Uiso 1 1 calc R
C11 C 0.3320(7) 0.2169(7) -0.0738(5) 0.069(3) Uani 1 1 d .
H11 H 0.3533 0.2583 -0.1027 0.083 Uiso 1 1 calc R
C15 C 0.2406(9) 0.1179(7) -0.1521(5) 0.079(3) Uani 1 1 d .
O5 O 0.5438(6) 0.1181(8) 0.3720(5) 0.162(5) Uani 1 1 d .
C17 C 0.2586(19) 0.1844(12) -0.1878(9) 0.249(15) Uani 1 1 d .
H17A H 0.3172 0.2247 -0.1853 0.374 Uiso 1 1 calc R
H17B H 0.2267 0.2099 -0.1752 0.374 Uiso 1 1 calc R
H17C H 0.2444 0.1656 -0.2280 0.374 Uiso 1 1 calc R
C18 C 0.1604(12) 0.058(2) -0.1540(11) 0.42(3) Uani 1 1 d .
H18A H 0.1266 0.0776 -0.1355 0.634 Uiso 1 1 calc R
H18B H 0.1534 0.0093 -0.1335 0.634 Uiso 1 1 calc R
H18C H 0.1434 0.0438 -0.1946 0.634 Uiso 1 1 calc R
C19 C 0.282(2) 0.086(2) -0.1798(10) 0.32(2) Uani 1 1 d .
H19A H 0.3407 0.1256 -0.1796 0.480 Uiso 1 1 calc R
H19B H 0.2624 0.0726 -0.2200 0.480 Uiso 1 1 calc R
H19C H 0.2720 0.0356 -0.1599 0.480 Uiso 1 1 calc R
C16 C 0.4623(6) 0.3753(7) 0.2012(5) 0.062(3) Uani 1 1 d .
O2 O 0.4560(4) 0.4299(4) 0.1704(3) 0.0530(16) Uani 1 1 d .
O4 O 0.4936(4) 0.3853(4) 0.2524(3) 0.0554(17) Uani 1 1 d .
O3 O 0.4237(4) 0.0301(3) 0.1760(3) 0.0494(16) Uani 1 1 d .

loop_
_atom_site_aniso_label
_atom_site_aniso_U_11
_atom_site_aniso_U_22
_atom_site_aniso_U_33
_atom_site_aniso_U_23
_atom_site_aniso_U_13
_atom_site_aniso_U_12
Cu1 0.0420(8) 0.0330(7) 0.0352(8) 0.0019(5) 0.0004(5) 0.0149(5)
O1 0.067(4) 0.044(3) 0.048(4) 0.005(3) 0.001(3) 0.035(3)
C1 0.052(5) 0.043(5) 0.054(6) 0.001(5) 0.006(5) 0.023(5)
C13 0.048(5) 0.046(6) 0.034(6) 0.009(5) 0.004(4) 0.027(4)
C7 0.067(6) 0.042(6) 0.043(6) 0.004(5) 0.000(5) 0.029(5)
C6 0.065(6) 0.040(6) 0.053(6) -0.004(5) -0.008(5) 0.032(5)
C5 0.058(6) 0.061(7) 0.057(7) 0.006(5) 0.007(5) 0.038(5)
C2 0.052(5) 0.049(6) 0.033(5) -0.001(5) 0.002(4) 0.025(5)
C3 0.055(6) 0.048(6) 0.039(5) 0.002(5) -0.003(5) 0.028(5)
C4 0.058(6) 0.040(5) 0.041(6) -0.003(4) 0.006(5) 0.028(4)
C8 0.075(7) 0.055(7) 0.051(7) 0.011(5) -0.004(6) 0.021(6)
C10 0.080(7) 0.062(7) 0.046(6) -0.014(6) -0.020(6) 0.039(6)
C12 0.087(8) 0.045(6) 0.077(8) -0.003(6) -0.010(7) 0.029(6)
C9 0.085(8) 0.060(7) 0.077(8) -0.002(7) -0.022(7) 0.026(6)
C11 0.088(8) 0.060(7) 0.054(7) 0.005(6) -0.019(6) 0.033(7)
C15 0.107(10) 0.072(7) 0.075(8) -0.009(7) -0.014(8) 0.059(7)
O5 0.138(8) 0.192(11) 0.127(8) -0.103(9) -0.032(7) 0.061(8)
C17 0.41(4) 0.166(19) 0.134(17) 0.048(15) -0.08(2) 0.12(2)
C18 0.069(13) 0.71(7) 0.15(2) 0.01(3) -0.016(14) -0.06(2)
C19 0.42(5) 0.61(7) 0.14(2) -0.10(3) -0.09(3) 0.41(5)
C16 0.049(6) 0.083(8) 0.053(7) -0.017(6) 0.005(5) 0.031(6)
O2 0.069(4) 0.056(4) 0.043(4) -0.009(3) -0.008(3) 0.038(4)
O4 0.072(4) 0.048(4) 0.055(4) -0.010(3) -0.006(4) 0.037(3)
O3 0.068(4) 0.039(3) 0.044(4) 0.001(3) -0.007(3) 0.029(3)

loop_
_atom_type_symbol
_atom_type_description
_atom_type_scat_dispersion_real
_atom_type_scat_dispersion_imag
_atom_type_scat_source
C C 0.0033 0.0016 'International Tables Vol C Tables 4.2.6.8 and 6.1.1.4'
H H 0.0000 0.0000 'International Tables Vol C Tables 4.2.6.8 and 6.1.1.4'
O O 0.0106 0.0060 'International Tables Vol C Tables 4.2.6.8 and 6.1.1.4'
Cu Cu 0.3201 1.2651 'International Tables Vol C Tables 4.2.6.8 and 6.1.1.4'

loop_
_geom_angle_atom_site_label_1
_geom_angle_atom_site_label_2
_geom_angle_atom_site_label_3
_geom_angle
_geom_angle_site_symmetry_1
_geom_angle_site_symmetry_3
O2 Cu1 O1 171.7(3) 6_655 .
O2 Cu1 O4 90.4(3) 6_655 2_655
O1 Cu1 O4 87.5(3) . 2_655
O2 Cu1 O3 89.4(3) 6_655 5
O1 Cu1 O3 90.5(2) . 5
O4 Cu1 O3 164.9(3) 2_655 5
O2 Cu1 O5 91.9(4) 6_655 .
O1 Cu1 O5 96.4(4) . .
O4 Cu1 O5 99.5(4) 2_655 .
O3 Cu1 O5 95.6(4) 5 .
O2 Cu1 Cu1 86.90(19) 6_655 5
O1 Cu1 Cu1 84.83(18) . 5
O4 Cu1 Cu1 82.01(19) 2_655 5
O3 Cu1 Cu1 82.89(17) 5 5
O5 Cu1 Cu1 178.1(4) . 5
C13 O1 Cu1 123.0(5) . .
C6 C1 C2 122.4(8) . .
C6 C1 H1 118.8 . .
C2 C1 H1 118.8 . .
O1 C13 O3 126.5(8) . .
O1 C13 C2 115.9(8) . .
O3 C13 C2 117.3(8) . .
C8 C7 C12 115.2(9) . .
C8 C7 C6 123.7(8) . .
C12 C7 C6 121.1(9) . .
C1 C6 C5 117.1(8) . .
C1 C6 C7 119.7(8) . .
C5 C6 C7 123.1(8) . .
C6 C5 C4 121.4(8) . .
C6 C5 H5 119.3 . .
C4 C5 H5 119.3 . .
C3 C2 C1 118.2(8) . .
C3 C2 C13 121.3(8) . .
C1 C2 C13 120.5(8) . .
C4 C3 C2 121.1(8) . .
C4 C3 H3 119.4 . .
C2 C3 H3 119.4 . .
C3 C4 C5 119.8(8) . .
C3 C4 C16 120.9(9) . .
C5 C4 C16 119.4(9) . .
C7 C8 C9 123.6(9) . .
C7 C8 H8 118.2 . .
C9 C8 H8 118.2 . .
C11 C10 C9 117.9(10) . .
C11 C10 C15 120.7(10) . .
C9 C10 C15 121.3(10) . .
C7 C12 C11 121.7(9) . .
C7 C12 H12 119.2 . .
C11 C12 H12 119.2 . .
C8 C9 C10 120.4(10) . .
C8 C9 H9 119.8 . .
C10 C9 H9 119.8 . .
C10 C11 C12 121.1(10) . .
C10 C11 H11 119.5 . .
C12 C11 H11 119.5 . .
C19 C15 C18 105(2) . .
C19 C15 C17 101(2) . .
C18 C15 C17 113(2) . .
C19 C15 C10 110.1(14) . .
C18 C15 C10 111.4(15) . .
C17 C15 C10 115.3(12) . .
C15 C17 H17A 109.5 . .
C15 C17 H17B 109.5 . .
H17A C17 H17B 109.5 . .
C15 C17 H17C 109.5 . .
H17A C17 H17C 109.5 . .
H17B C17 H17C 109.5 . .
C15 C18 H18A 109.5 . .
C15 C18 H18B 109.5 . .
H18A C18 H18B 109.5 . .
C15 C18 H18C 109.5 . .
H18A C18 H18C 109.5 . .
H18B C18 H18C 109.5 . .
C15 C19 H19A 109.5 . .
C15 C19 H19B 109.5 . .
H19A C19 H19B 109.5 . .
C15 C19 H19C 109.5 . .
H19A C19 H19C 109.5 . .
H19B C19 H19C 109.5 . .
O4 C16 O2 126.8(9) . .
O4 C16 C4 115.3(10) . .
O2 C16 C4 117.8(9) . .
C16 O2 Cu1 120.5(6) . 6_665
C16 O4 Cu1 123.8(7) . 3_665
C13 O3 Cu1 122.5(5) . 5

loop_
_geom_bond_atom_site_label_1
_geom_bond_atom_site_label_2
_geom_bond_distance
_geom_bond_site_symmetry_2
Cu1 O2 1.921(6) 6_655
Cu1 O1 1.934(6) .
Cu1 O4 1.976(6) 2_655
Cu1 O3 1.977(5) 5
Cu1 O5 2.016(9) .
Cu1 Cu1 2.6472(19) 5
O1 C13 1.241(10) .
C1 C6 1.375(12) .
C1 C2 1.424(12) .
C1 H1 0.9300 .
C13 O3 1.258(10) .
C13 C2 1.482(12) .
C7 C8 1.357(13) .
C7 C12 1.397(13) .
C7 C6 1.474(13) .
C6 C5 1.389(12) .
C5 C4 1.421(12) .
C5 H5 0.9300 .
C2 C3 1.380(11) .
C3 C4 1.351(11) .
C3 H3 0.9300 .
C4 C16 1.509(13) .
C8 C9 1.360(13) .
C8 H8 0.9300 .
C10 C11 1.329(13) .
C10 C9 1.401(14) .
C10 C15 1.537(15) .
C12 C11 1.399(14) .
C12 H12 0.9300 .
C9 H9 0.9300 .
C11 H11 0.9300 .
C15 C19 1.33(3) .
C15 C18 1.33(2) .
C15 C17 1.364(19) .
C17 H17A 0.9600 .
C17 H17B 0.9600 .
C17 H17C 0.9600 .
C18 H18A 0.9600 .
C18 H18B 0.9600 .
C18 H18C 0.9600 .
C19 H19A 0.9600 .
C19 H19B 0.9600 .
C19 H19C 0.9600 .
C16 O4 1.262(11) .
C16 O2 1.276(12) .
O2 Cu1 1.921(6) 6_665
O4 Cu1 1.976(6) 3_665
O3 Cu1 1.977(5) 5
